data_4075884
loop_
_publ_author_name
'Ison, Elon A.'
'Ortiz, Carlos O.'
'Abboud, Khalil'
'Boncella, James M.'

_publ_section_title
;
 Synthesis and Reactivity of Molybdenum(IV) Complexes with Alkyl and Aryl
 Isocyanides
;
_journal_issue 26
_journal_name_full Organometallics
_journal_page_first 6310
_journal_paper_doi 10.1021/om0502436
_journal_volume 24
_journal_year 2005
_chemical_formula_moiety 'C54 H63 Mo N7 Si2, C4 H10 O'
_chemical_formula_sum 'C58 H73 Mo N7 O Si2'
_chemical_formula_weight 1036.35
_chemical_name_systematic
; 
 ? 
;
_space_group_IT_number 2
_symmetry_cell_setting triclinic
_symmetry_space_group_name_Hall '-P 1'
_symmetry_space_group_name_H-M 'P -1'
_atom_sites_solution_hydrogens geom
_atom_sites_solution_primary direct
_atom_sites_solution_secondary difmap
_audit_creation_method SHELXL-97
_cell_angle_alpha 90.006(2)
_cell_angle_beta 100.229(2)
_cell_angle_gamma 112.571(2)
_cell_formula_units_Z 2
_cell_length_a 11.4653(12)
_cell_length_b 13.7990(14)
_cell_length_c 20.264(2)
_cell_measurement_reflns_used 98
_cell_measurement_temperature 293(2)
_cell_measurement_theta_max 28.0
_cell_measurement_theta_min 2.0
_cell_volume 2905.1(5)
_computing_cell_refinement 'Bruker SMART & SAINT (Bruker 1998)'
_computing_data_collection 'Bruker SMART (Bruker 1998)'
_computing_data_reduction 'Bruker SHELXTL (Bruker 2000)'
_computing_molecular_graphics 'Bruker SHELXTL'
_computing_publication_material 'Bruker SHELXTL'
_computing_structure_refinement 'Bruker SHELXTL'
_computing_structure_solution 'Bruker SHELXTL'
_diffrn_ambient_temperature 173(2)
_diffrn_measured_fraction_theta_full 0.957
_diffrn_measured_fraction_theta_max 0.957
_diffrn_measurement_device_type 'SMART CCD area detector'
_diffrn_measurement_method '\w scans'
_diffrn_radiation_monochromator graphite
_diffrn_radiation_source 'normal-focus sealed tube'
_diffrn_radiation_type MoK\a
_diffrn_radiation_wavelength 0.71073
_diffrn_reflns_av_R_equivalents 0.0823
_diffrn_reflns_av_sigmaI/netI 0.1485
_diffrn_reflns_limit_h_max 14
_diffrn_reflns_limit_h_min -14
_diffrn_reflns_limit_k_max 14
_diffrn_reflns_limit_k_min -17
_diffrn_reflns_limit_l_max 26
_diffrn_reflns_limit_l_min -24
_diffrn_reflns_number 18326
_diffrn_reflns_theta_full 27.50
_diffrn_reflns_theta_max 27.50
_diffrn_reflns_theta_min 1.02
_diffrn_standards_decay_% none
_diffrn_standards_number 0
_exptl_absorpt_coefficient_mu 0.310
_exptl_absorpt_correction_T_max 0.9629
_exptl_absorpt_correction_T_min 0.8726
_exptl_absorpt_correction_type integration
_exptl_absorpt_process_details 'based on measured indexed crystal faces, SHELXTL (Bruker 1998)'
_exptl_crystal_colour red
_exptl_crystal_density_diffrn 1.185
_exptl_crystal_density_meas 0
_exptl_crystal_density_method 'not measured'
_exptl_crystal_description plates
_exptl_crystal_F_000 1096
_exptl_crystal_size_max 0.33
_exptl_crystal_size_mid 0.18
_exptl_crystal_size_min 0.14
_refine_diff_density_max 0.653
_refine_diff_density_min -0.813
_refine_diff_density_rms 0.065
_refine_ls_extinction_method none
_refine_ls_goodness_of_fit_ref 0.814
_refine_ls_hydrogen_treatment mixed
_refine_ls_matrix_type full
_refine_ls_number_parameters 621
_refine_ls_number_reflns 12774
_refine_ls_number_restraints 36
_refine_ls_restrained_S_all 0.814
_refine_ls_R_factor_all 0.0868
_refine_ls_R_factor_gt 0.0484
_refine_ls_shift/su_max 0.001
_refine_ls_shift/su_mean 0.000
_refine_ls_structure_factor_coef Fsqd
_refine_ls_weighting_details 'calc w=1/[\s^2^(Fo^2^)+(0.0330P)^2^] where P=(Fo^2^+2Fc^2^)/3'
_refine_ls_weighting_scheme calc
_refine_ls_wR_factor_gt 0.0981
_refine_ls_wR_factor_ref 0.1038
_reflns_number_gt 6995
_reflns_number_total 12774
_reflns_threshold_expression I>2\s(I)
_cod_data_source_file om0502436si20050331_045034.cif
_cod_data_source_block compound_4
_cod_depositor_comments
;
The following automatic conversions were performed:

'_symmetry_cell_setting' value 'Triclinic' changed to 'triclinic'
according to /home/saulius/struct/CIF-dictionaries/cif_core.dic
dictionary named 'cif_core.dic' version 2.4.1 from 2010-06-29.

Automatic conversion script
Id: cif_fix_values 1715 2011-07-08 13:25:40Z adriana 
;
_cod_original_sg_symbol_H-M P-1
_cod_database_code 4075884

loop_
_symmetry_equiv_pos_as_xyz
'x, y, z'
'-x, -y, -z'

loop_
_atom_site_label
_atom_site_type_symbol
_atom_site_fract_x
_atom_site_fract_y
_atom_site_fract_z
_atom_site_U_iso_or_equiv
_atom_site_adp_type
_atom_site_occupancy
_atom_site_symmetry_multiplicity
_atom_site_calc_flag
_atom_site_refinement_flags
_atom_site_disorder_assembly
_atom_site_disorder_group
Mo Mo 1.54577(3) -0.23112(2) 0.742224(14) 0.03172(9) Uani 1 1 d . . .
N1 N 1.6863(2) -0.11908(18) 0.73859(12) 0.0380(6) Uani 1 1 d . . .
N2 N 1.4081(2) -0.38603(17) 0.73962(11) 0.0306(6) Uani 1 1 d . . .
N3 N 1.2925(2) -0.26578(18) 0.79646(12) 0.0364(6) Uani 1 1 d . . .
N4 N 1.5354(2) -0.45843(18) 0.68532(12) 0.0343(6) Uani 1 1 d . . .
N5 N 1.4235(2) -0.09926(17) 0.81110(12) 0.0352(6) Uani 1 1 d . . .
N6 N 1.3644(3) -0.24465(18) 0.59445(13) 0.0388(6) Uani 1 1 d . . .
N7 N 1.6593(3) -0.27743(19) 0.89345(14) 0.0440(7) Uani 1 1 d . . .
C1 C 1.8091(3) -0.0360(2) 0.74509(19) 0.0459(9) Uani 1 1 d . . .
C2 C 1.8448(4) 0.0221(3) 0.6920(2) 0.0631(11) Uani 1 1 d . . .
H2A H 1.7884 0.0063 0.6507 0.076 Uiso 1 1 calc R . .
C3 C 1.9651(4) 0.1049(3) 0.6994(3) 0.0771(14) Uani 1 1 d . . .
H3A H 1.9884 0.1449 0.6634 0.093 Uiso 1 1 calc R . .
C4 C 2.0480(4) 0.1266(3) 0.7594(3) 0.0845(16) Uani 1 1 d . . .
H4A H 2.1294 0.1801 0.7637 0.101 Uiso 1 1 calc R . .
C5 C 2.0130(4) 0.0697(3) 0.8148(2) 0.0743(13) Uani 1 1 d . . .
H5A H 2.0686 0.0872 0.8563 0.089 Uiso 1 1 calc R . .
C6 C 1.8956(3) -0.0119(3) 0.8068(2) 0.0556(10) Uani 1 1 d . . .
H6A H 1.8728 -0.0520 0.8429 0.067 Uiso 1 1 calc R . .
C7 C 1.5019(3) -0.3858(2) 0.71388(14) 0.0313(7) Uani 1 1 d . . .
C8 C 1.2859(3) -0.4391(2) 0.75366(13) 0.0278(7) Uani 1 1 d . . .
C9 C 1.2344(3) -0.3734(2) 0.78247(14) 0.0320(7) Uani 1 1 d . . .
C10 C 1.1113(3) -0.4229(2) 0.79729(16) 0.0441(8) Uani 1 1 d . . .
H10A H 1.0758 -0.3820 0.8163 0.053 Uiso 1 1 calc R . .
C11 C 1.0406(3) -0.5291(2) 0.78494(17) 0.0472(9) Uani 1 1 d . . .
H11A H 0.9583 -0.5589 0.7945 0.057 Uiso 1 1 calc R . .
C12 C 1.0940(3) -0.5921(2) 0.75782(15) 0.0417(8) Uani 1 1 d . . .
H12A H 1.0479 -0.6644 0.7503 0.050 Uiso 1 1 calc R . .
C13 C 1.2134(3) -0.5476(2) 0.74237(14) 0.0324(7) Uani 1 1 d . . .
H13A H 1.2475 -0.5901 0.7239 0.039 Uiso 1 1 calc R . .
C14 C 1.4056(3) -0.2000(2) 0.78642(14) 0.0334(7) Uani 1 1 d . A .
C15 C 1.4461(3) -0.5678(2) 0.67161(15) 0.0349(7) Uani 1 1 d . . .
C16 C 1.4564(3) -0.6399(3) 0.71774(17) 0.0478(9) Uani 1 1 d . . .
C17 C 1.3721(4) -0.7449(3) 0.7028(2) 0.0598(11) Uani 1 1 d . . .
H17A H 1.3772 -0.7949 0.7327 0.072 Uiso 1 1 calc R . .
C18 C 1.2820(4) -0.7749(3) 0.6445(2) 0.0651(11) Uani 1 1 d . . .
H18A H 1.2271 -0.8453 0.6352 0.078 Uiso 1 1 calc R . .
C19 C 1.2712(3) -0.7029(3) 0.59945(18) 0.0552(10) Uani 1 1 d . . .
H19A H 1.2083 -0.7242 0.5605 0.066 Uiso 1 1 calc R . .
C20 C 1.3558(3) -0.5967(2) 0.61273(16) 0.0403(8) Uani 1 1 d . . .
C21 C 1.5305(4) -0.0073(2) 0.8067(2) 0.0411(13) Uani 0.877(11) 1 d PG A 1
C22 C 1.5331(6) 0.0499(3) 0.7502(2) 0.0590(15) Uani 0.877(11) 1 d PG A 1
C23 C 1.6366(7) 0.1443(3) 0.7487(3) 0.092(3) Uani 0.877(11) 1 d PG A 1
H23A H 1.6384 0.1827 0.7109 0.110 Uiso 0.877(11) 1 calc PR A 1
C24 C 1.7374(5) 0.1815(2) 0.8038(4) 0.106(3) Uani 0.877(11) 1 d PG A 1
H24A H 1.8067 0.2447 0.8028 0.127 Uiso 0.877(11) 1 calc PR A 1
C25 C 1.7348(4) 0.1243(4) 0.8603(4) 0.091(2) Uani 0.877(11) 1 d PG A 1
H25A H 1.8022 0.1492 0.8972 0.109 Uiso 0.877(11) 1 calc PR A 1
C26 C 1.6313(4) 0.0298(3) 0.8618(3) 0.0565(15) Uani 0.877(11) 1 d PG A 1
C27 C 1.562(2) -0.0093(17) 0.8165(13) 0.014(7) Uiso 0.123(11) 1 d PG A 2
C28 C 1.584(2) 0.0587(18) 0.7653(10) 0.040(9) Uiso 0.123(11) 1 d PG A 2
C29 C 1.695(2) 0.1500(16) 0.7741(9) 0.018(7) Uiso 0.123(11) 1 d PG A 2
H29A H 1.7102 0.1955 0.7399 0.021 Uiso 0.123(11) 1 calc PR A 2
C30 C 1.784(2) 0.1734(18) 0.8342(11) 0.053(10) Uiso 0.123(11) 1 d PG A 2
H30A H 1.8586 0.2346 0.8402 0.064 Uiso 0.123(11) 1 calc PR A 2
C31 C 1.762(2) 0.105(2) 0.8854(9) 0.11(2) Uiso 0.123(11) 1 d PG A 2
H31A H 1.8214 0.1212 0.9256 0.135 Uiso 0.123(11) 1 calc PR A 2
C32 C 1.651(2) 0.0141(19) 0.8766(11) 0.006(6) Uiso 0.123(11) 1 d PG A 2
Si1 Si 1.69016(10) -0.41175(8) 0.66280(6) 0.0553(3) Uani 1 1 d D . .
C33 C 1.7044(4) -0.5295(3) 0.6262(2) 0.0794(14) Uani 1 1 d D . .
H33A H 1.7095 -0.5760 0.6609 0.119 Uiso 1 1 calc R . .
H33B H 1.7806 -0.5079 0.6072 0.119 Uiso 1 1 calc R . .
H33C H 1.6303 -0.5655 0.5918 0.119 Uiso 1 1 calc R . .
C34 C 1.7026(4) -0.3113(3) 0.6007(2) 0.0796(14) Uani 1 1 d D . .
H34A H 1.6339 -0.3402 0.5626 0.119 Uiso 1 1 calc R . .
H34B H 1.7837 -0.2908 0.5865 0.119 Uiso 1 1 calc R . .
H34C H 1.6967 -0.2509 0.6211 0.119 Uiso 1 1 calc R . .
C35 C 1.8148(4) -0.3540(3) 0.7390(2) 0.0914(15) Uani 1 1 d D . .
H35A H 1.8023 -0.2962 0.7586 0.137 Uiso 1 1 calc R . .
H35B H 1.8983 -0.3292 0.7272 0.137 Uiso 1 1 calc R . .
H35C H 1.8085 -0.4065 0.7708 0.137 Uiso 1 1 calc R . .
Si2 Si 1.2906(3) -0.0967(2) 0.8441(2) 0.0528(7) Uani 0.877(11) 1 d PD A 1
C36 C 1.2590(6) -0.1666(4) 0.9215(3) 0.070(2) Uani 0.877(11) 1 d PD A 1
H36A H 1.2075 -0.2399 0.9095 0.105 Uiso 0.877(11) 1 calc PR A 1
H36B H 1.2140 -0.1370 0.9455 0.105 Uiso 0.877(11) 1 calc PR A 1
H36C H 1.3393 -0.1591 0.9496 0.105 Uiso 0.877(11) 1 calc PR A 1
C37 C 1.1452(7) -0.1262(8) 0.7777(5) 0.100(4) Uani 0.877(11) 1 d PD A 1
H37A H 1.1567 -0.0672 0.7508 0.151 Uiso 0.877(11) 1 calc PR A 1
H37B H 1.0717 -0.1395 0.7983 0.151 Uiso 0.877(11) 1 calc PR A 1
H37C H 1.1317 -0.1872 0.7498 0.151 Uiso 0.877(11) 1 calc PR A 1
C38 C 1.3467(7) 0.0472(4) 0.8743(4) 0.0579(18) Uani 0.877(11) 1 d PD A 1
H38A H 1.4260 0.0677 0.9064 0.087 Uiso 0.877(11) 1 calc PR A 1
H38B H 1.2825 0.0568 0.8952 0.087 Uiso 0.877(11) 1 calc PR A 1
H38C H 1.3598 0.0898 0.8367 0.087 Uiso 0.877(11) 1 calc PR A 1
Si3 Si 1.296(2) -0.0768(15) 0.8348(10) 0.027(4) Uiso 0.123(11) 1 d PD A 2
C39 C 1.211(4) -0.167(3) 0.8948(18) 0.055(12) Uiso 0.123(11) 1 d PD A 2
H39A H 1.2373 -0.1313 0.9388 0.083 Uiso 0.123(11) 1 calc PR A 2
H39B H 1.2323 -0.2280 0.8961 0.083 Uiso 0.123(11) 1 calc PR A 2
H39C H 1.1198 -0.1884 0.8803 0.083 Uiso 0.123(11) 1 calc PR A 2
C40 C 1.141(3) -0.109(5) 0.7742(19) 0.036(11) Uiso 0.123(11) 1 d PD A 2
H40A H 1.1579 -0.0803 0.7320 0.054 Uiso 0.123(11) 1 calc PR A 2
H40B H 1.0891 -0.0781 0.7920 0.054 Uiso 0.123(11) 1 calc PR A 2
H40C H 1.0951 -0.1835 0.7674 0.054 Uiso 0.123(11) 1 calc PR A 2
C41 C 1.362(4) 0.0677(18) 0.8592(19) 0.016(8) Uiso 0.123(11) 1 d PD A 2
H41A H 1.4252 0.0835 0.9000 0.024 Uiso 0.123(11) 1 calc PR A 2
H41B H 1.2936 0.0879 0.8660 0.024 Uiso 0.123(11) 1 calc PR A 2
H41C H 1.4016 0.1059 0.8240 0.024 Uiso 0.123(11) 1 calc PR A 2
C42 C 1.5534(4) -0.6078(3) 0.78272(18) 0.0691(11) Uani 1 1 d . . .
H42A H 1.6387 -0.5841 0.7732 0.104 Uiso 1 1 calc R . .
H42B H 1.5390 -0.6670 0.8097 0.104 Uiso 1 1 calc R . .
H42C H 1.5442 -0.5520 0.8067 0.104 Uiso 1 1 calc R . .
C43 C 1.3430(4) -0.5173(3) 0.56516(17) 0.0588(10) Uani 1 1 d . . .
H43A H 1.3191 -0.4680 0.5871 0.088 Uiso 1 1 calc R . .
H43B H 1.2779 -0.5522 0.5264 0.088 Uiso 1 1 calc R . .
H43C H 1.4237 -0.4806 0.5514 0.088 Uiso 1 1 calc R . .
C44 C 1.6336(6) -0.0309(5) 0.9238(3) 0.0682(18) Uani 0.877(11) 1 d P A 1
H44A H 1.7207 -0.0215 0.9423 0.102 Uiso 0.877(11) 1 calc PR A 1
H44B H 1.5825 -0.1043 0.9119 0.102 Uiso 0.877(11) 1 calc PR A 1
H44C H 1.5991 -0.0054 0.9566 0.102 Uiso 0.877(11) 1 calc PR A 1
C45 C 1.4211(9) 0.0101(4) 0.6900(3) 0.083(2) Uani 0.877(11) 1 d P A 1
H45A H 1.4340 0.0616 0.6573 0.125 Uiso 0.877(11) 1 calc PR A 1
H45B H 1.3420 -0.0018 0.7048 0.125 Uiso 0.877(11) 1 calc PR A 1
H45C H 1.4169 -0.0546 0.6701 0.125 Uiso 0.877(11) 1 calc PR A 1
C46 C 1.580(4) -0.047(3) 0.936(2) 0.061(13) Uiso 0.123(11) 1 d P A 2
H46A H 1.6411 -0.0277 0.9781 0.092 Uiso 0.123(11) 1 calc PR A 2
H46B H 1.5483 -0.1213 0.9261 0.092 Uiso 0.123(11) 1 calc PR A 2
H46C H 1.5100 -0.0268 0.9401 0.092 Uiso 0.123(11) 1 calc PR A 2
C47 C 1.492(3) 0.034(2) 0.7037(16) 0.019(7) Uiso 0.123(11) 1 d P A 2
H47A H 1.4148 -0.0239 0.7090 0.029 Uiso 0.123(11) 1 calc PR A 2
H47B H 1.5268 0.0148 0.6685 0.029 Uiso 0.123(11) 1 calc PR A 2
H47C H 1.4721 0.0941 0.6923 0.029 Uiso 0.123(11) 1 calc PR A 2
C48 C 1.4348(3) -0.2317(2) 0.64584(16) 0.0316(7) Uani 1 1 d . . .
C49 C 1.2669(4) -0.2693(2) 0.53779(16) 0.0454(8) Uani 1 1 d . . .
C50 C 1.1413(4) -0.3291(3) 0.54454(18) 0.0547(9) Uani 1 1 d . . .
C51 C 1.0462(4) -0.3548(3) 0.4871(2) 0.0724(12) Uani 1 1 d . . .
H51A H 0.9612 -0.3947 0.4901 0.087 Uiso 1 1 calc R . .
C52 C 1.0754(5) -0.3226(4) 0.4263(2) 0.0853(14) Uani 1 1 d . . .
H52A H 1.0105 -0.3419 0.3881 0.102 Uiso 1 1 calc R . .
C53 C 1.1990(5) -0.2623(4) 0.4210(2) 0.0784(13) Uani 1 1 d . . .
H53A H 1.2161 -0.2386 0.3795 0.094 Uiso 1 1 calc R . .
C54 C 1.3013(4) -0.2350(3) 0.47652(19) 0.0629(11) Uani 1 1 d . . .
C55 C 1.1104(4) -0.3618(3) 0.61263(19) 0.0789(12) Uani 1 1 d . . .
H55A H 1.0196 -0.4018 0.6081 0.118 Uiso 1 1 calc R . .
H55B H 1.1356 -0.3003 0.6425 0.118 Uiso 1 1 calc R . .
H55C H 1.1565 -0.4042 0.6305 0.118 Uiso 1 1 calc R . .
C56 C 1.4395(5) -0.1721(4) 0.4724(2) 0.1044(17) Uani 1 1 d . . .
H56A H 1.4701 -0.1066 0.4991 0.157 Uiso 1 1 calc R . .
H56B H 1.4459 -0.1583 0.4265 0.157 Uiso 1 1 calc R . .
H56C H 1.4908 -0.2111 0.4890 0.157 Uiso 1 1 calc R . .
C57 C 1.6238(3) -0.2603(2) 0.83890(17) 0.0365(8) Uani 1 1 d . . .
C58 C 1.6749(4) -0.2986(3) 0.96133(17) 0.0512(9) Uani 1 1 d . . .
C59 C 1.5658(5) -0.3461(4) 0.9871(2) 0.0855(14) Uani 1 1 d . . .
C60 C 1.5805(6) -0.3678(5) 1.0533(3) 0.121(2) Uani 1 1 d . . .
H60A H 1.5082 -0.3991 1.0725 0.145 Uiso 1 1 calc R . .
C61 C 1.7002(6) -0.3440(4) 1.0915(2) 0.1112(19) Uani 1 1 d . . .
H61A H 1.7083 -0.3606 1.1361 0.133 Uiso 1 1 calc R . .
C62 C 1.8062(5) -0.2970(4) 1.0656(2) 0.0908(15) Uani 1 1 d . . .
H62A H 1.8870 -0.2795 1.0927 0.109 Uiso 1 1 calc R . .
C63 C 1.7965(4) -0.2741(3) 0.9980(2) 0.0657(11) Uani 1 1 d . . .
C64 C 1.4330(4) -0.3726(4) 0.9437(2) 0.117(2) Uani 1 1 d . . .
H64A H 1.4225 -0.3088 0.9318 0.176 Uiso 1 1 calc R . .
H64B H 1.3681 -0.4121 0.9684 0.176 Uiso 1 1 calc R . .
H64C H 1.4246 -0.4138 0.9036 0.176 Uiso 1 1 calc R . .
C65 C 1.9107(4) -0.2226(4) 0.9664(3) 0.1210(19) Uani 1 1 d . . .
H65A H 1.8975 -0.2594 0.9237 0.182 Uiso 1 1 calc R . .
H65B H 1.9859 -0.2244 0.9951 0.182 Uiso 1 1 calc R . .
H65C H 1.9224 -0.1508 0.9598 0.182 Uiso 1 1 calc R . .

loop_
_atom_site_aniso_label
_atom_site_aniso_U_11
_atom_site_aniso_U_22
_atom_site_aniso_U_33
_atom_site_aniso_U_23
_atom_site_aniso_U_13
_atom_site_aniso_U_12
Mo 0.03074(16) 0.02422(14) 0.03695(16) 0.00045(11) 0.00723(12) 0.00688(11)
N1 0.0414(17) 0.0316(15) 0.0382(15) 0.0007(12) 0.0095(13) 0.0104(13)
N2 0.0362(16) 0.0268(13) 0.0332(14) 0.0013(11) 0.0096(12) 0.0159(12)
N3 0.0374(16) 0.0260(14) 0.0455(16) -0.0032(12) 0.0114(13) 0.0103(12)
N4 0.0344(15) 0.0261(14) 0.0446(16) -0.0005(11) 0.0126(12) 0.0119(12)
N5 0.0375(16) 0.0232(13) 0.0401(15) -0.0023(11) 0.0056(12) 0.0074(12)
N6 0.0454(18) 0.0291(14) 0.0398(17) 0.0031(12) 0.0025(14) 0.0147(13)
N7 0.0445(18) 0.0366(16) 0.0422(18) -0.0007(13) -0.0033(14) 0.0113(14)
C1 0.039(2) 0.0239(18) 0.077(3) 0.0012(17) 0.018(2) 0.0110(16)
C2 0.063(3) 0.040(2) 0.089(3) 0.014(2) 0.032(2) 0.016(2)
C3 0.060(3) 0.038(2) 0.131(4) 0.014(2) 0.039(3) 0.008(2)
C4 0.044(3) 0.035(2) 0.176(6) 0.009(3) 0.041(3) 0.008(2)
C5 0.042(3) 0.045(2) 0.126(4) -0.019(2) -0.006(3) 0.015(2)
C6 0.042(2) 0.0330(19) 0.085(3) -0.0038(18) 0.005(2) 0.0107(17)
C7 0.0246(17) 0.0343(17) 0.0280(17) -0.0010(13) -0.0011(13) 0.0065(14)
C8 0.0248(17) 0.0251(16) 0.0281(16) 0.0010(12) 0.0040(13) 0.0044(13)
C9 0.0260(17) 0.0299(17) 0.0355(18) 0.0002(13) 0.0048(14) 0.0062(14)
C10 0.034(2) 0.0351(19) 0.062(2) -0.0041(16) 0.0163(17) 0.0095(15)
C11 0.0297(19) 0.039(2) 0.067(2) 0.0022(17) 0.0193(17) 0.0026(16)
C12 0.041(2) 0.0299(18) 0.046(2) 0.0040(15) 0.0104(16) 0.0044(15)
C13 0.0315(18) 0.0284(16) 0.0353(17) -0.0004(13) 0.0072(14) 0.0090(14)
C14 0.045(2) 0.0204(15) 0.0346(18) 0.0040(13) 0.0067(15) 0.0134(15)
C15 0.0345(19) 0.0315(17) 0.0434(19) 0.0002(15) 0.0127(16) 0.0157(15)
C16 0.061(3) 0.039(2) 0.056(2) 0.0105(17) 0.024(2) 0.0268(19)
C17 0.083(3) 0.036(2) 0.074(3) 0.0155(19) 0.035(3) 0.030(2)
C18 0.075(3) 0.032(2) 0.087(3) -0.001(2) 0.031(3) 0.013(2)
C19 0.054(2) 0.039(2) 0.064(3) -0.0108(19) 0.015(2) 0.0077(18)
C20 0.043(2) 0.0327(18) 0.044(2) -0.0029(15) 0.0114(17) 0.0116(16)
C21 0.040(3) 0.029(2) 0.060(3) -0.007(2) 0.010(2) 0.020(2)
C22 0.088(5) 0.033(3) 0.066(4) 0.003(2) 0.032(4) 0.027(3)
C23 0.118(6) 0.034(3) 0.149(7) 0.024(3) 0.092(6) 0.029(3)
C24 0.073(5) 0.028(3) 0.212(9) -0.015(4) 0.074(6) -0.006(3)
C25 0.042(3) 0.040(3) 0.178(6) -0.040(4) 0.021(4) 0.003(3)
C26 0.042(3) 0.036(3) 0.089(4) -0.014(3) 0.004(3) 0.016(2)
Si1 0.0437(6) 0.0493(6) 0.0777(8) -0.0018(5) 0.0264(6) 0.0170(5)
C33 0.083(3) 0.062(3) 0.118(4) 0.006(2) 0.058(3) 0.040(2)
C34 0.092(3) 0.047(2) 0.109(4) 0.009(2) 0.069(3) 0.015(2)
C35 0.038(3) 0.096(3) 0.134(4) -0.014(3) 0.006(3) 0.024(2)
Si2 0.0495(10) 0.0330(13) 0.0762(16) -0.0087(11) 0.0214(10) 0.0122(10)
C36 0.072(4) 0.055(3) 0.077(4) -0.015(3) 0.044(4) 0.005(3)
C37 0.058(4) 0.066(6) 0.173(7) -0.043(4) -0.010(4) 0.035(3)
C38 0.065(4) 0.037(3) 0.078(5) -0.002(3) 0.027(3) 0.021(3)
C42 0.087(3) 0.073(3) 0.062(3) 0.020(2) 0.016(2) 0.047(3)
C43 0.059(3) 0.056(2) 0.053(2) 0.0035(18) -0.0003(19) 0.019(2)
C44 0.056(4) 0.070(4) 0.074(4) -0.032(3) -0.012(3) 0.030(3)
C45 0.149(8) 0.049(3) 0.060(4) 0.014(3) 0.012(4) 0.051(4)
C48 0.0297(18) 0.0190(15) 0.045(2) 0.0043(14) 0.0151(16) 0.0048(13)
C49 0.061(3) 0.041(2) 0.036(2) -0.0010(16) -0.0008(18) 0.0277(19)
C50 0.051(3) 0.054(2) 0.055(2) -0.0001(18) -0.0071(19) 0.023(2)
C51 0.062(3) 0.078(3) 0.066(3) 0.005(2) -0.015(2) 0.026(2)
C52 0.103(4) 0.097(4) 0.060(3) -0.008(3) -0.022(3) 0.059(3)
C53 0.114(4) 0.094(4) 0.037(2) 0.007(2) 0.003(3) 0.057(3)
C54 0.088(3) 0.060(3) 0.045(2) 0.0058(19) 0.007(2) 0.036(2)
C55 0.053(3) 0.098(3) 0.072(3) 0.020(2) 0.005(2) 0.018(2)
C56 0.118(5) 0.126(4) 0.071(3) 0.039(3) 0.038(3) 0.040(4)
C57 0.0263(18) 0.0256(16) 0.050(2) -0.0068(15) 0.0009(16) 0.0044(14)
C58 0.066(3) 0.041(2) 0.038(2) 0.0013(16) -0.0062(19) 0.0188(19)
C59 0.094(4) 0.107(4) 0.056(3) 0.035(3) 0.013(3) 0.041(3)
C60 0.128(5) 0.170(6) 0.067(4) 0.044(4) 0.021(4) 0.060(5)
C61 0.139(6) 0.128(5) 0.048(3) 0.018(3) -0.009(3) 0.044(4)
C62 0.103(4) 0.078(3) 0.067(3) 0.001(3) -0.034(3) 0.031(3)
C63 0.068(3) 0.055(2) 0.058(3) 0.007(2) -0.011(2) 0.018(2)
C64 0.076(4) 0.185(6) 0.087(4) 0.066(4) 0.026(3) 0.043(4)
C65 0.066(4) 0.152(5) 0.119(4) 0.033(4) -0.019(3) 0.030(4)

loop_
_atom_type_symbol
_atom_type_description
_atom_type_scat_dispersion_real
_atom_type_scat_dispersion_imag
_atom_type_scat_source
C C 0.0033 0.0016 'International Tables Vol C Tables 4.2.6.8 and 6.1.1.4'
H H 0.0000 0.0000 'International Tables Vol C Tables 4.2.6.8 and 6.1.1.4'
N N 0.0061 0.0033 'International Tables Vol C Tables 4.2.6.8 and 6.1.1.4'
O O 0.0106 0.0060 'International Tables Vol C Tables 4.2.6.8 and 6.1.1.4'
Si Si 0.0817 0.0704 'International Tables Vol C Tables 4.2.6.8 and 6.1.1.4'
Mo Mo -1.6832 0.6857 'International Tables Vol C Tables 4.2.6.8 and 6.1.1.4'

loop_
_geom_angle_atom_site_label_1
_geom_angle_atom_site_label_2
_geom_angle_atom_site_label_3
_geom_angle
N1 Mo C7 129.20(11)
N1 Mo N2 164.59(9)
C7 Mo N2 35.64(9)
N1 Mo C57 92.41(11)
C7 Mo C57 87.28(11)
N2 Mo C57 84.92(10)
N1 Mo C48 99.42(11)
C7 Mo C48 84.34(10)
N2 Mo C48 83.36(10)
C57 Mo C48 168.11(11)
N1 Mo C14 114.64(11)
C7 Mo C14 116.11(11)
N2 Mo C14 80.48(9)
C57 Mo C14 87.90(11)
C48 Mo C14 88.24(11)
C1 N1 Mo 170.2(2)
C7 N2 C8 150.2(3)
C7 N2 Mo 69.77(17)
C8 N2 Mo 139.66(18)
C14 N3 C9 128.9(2)
C7 N4 C15 121.0(2)
C7 N4 Si1 116.92(19)
C15 N4 Si1 122.05(17)
C21 N5 C14 124.4(3)
C21 N5 C27 13.3(9)
C14 N5 C27 117.4(11)
C21 N5 Si3 114.2(6)
C14 N5 Si3 120.3(7)
C27 N5 Si3 122.3(12)
C21 N5 Si2 122.1(2)
C14 N5 Si2 113.4(2)
C27 N5 Si2 128.5(11)
Si3 N5 Si2 10.5(6)
C48 N6 C49 171.8(3)
C57 N7 C58 166.9(3)
C2 C1 C6 119.1(3)
C2 C1 N1 121.0(3)
C6 C1 N1 119.9(3)
C1 C2 C3 120.5(4)
C1 C2 H2A 119.8
C3 C2 H2A 119.8
C4 C3 C2 119.6(4)
C4 C3 H3A 120.2
C2 C3 H3A 120.2
C3 C4 C5 121.0(4)
C3 C4 H4A 119.5
C5 C4 H4A 119.5
C6 C5 C4 118.9(4)
C6 C5 H5A 120.6
C4 C5 H5A 120.6
C5 C6 C1 120.9(4)
C5 C6 H6A 119.6
C1 C6 H6A 119.6
N2 C7 N4 137.0(3)
N2 C7 Mo 74.59(16)
N4 C7 Mo 148.5(2)
N2 C8 C13 125.9(2)
N2 C8 C9 114.6(2)
C13 C8 C9 119.6(2)
N3 C9 C10 116.3(2)
N3 C9 C8 126.9(2)
C10 C9 C8 116.8(3)
C11 C10 C9 122.9(3)
C11 C10 H10A 118.6
C9 C10 H10A 118.6
C10 C11 C12 119.3(3)
C10 C11 H11A 120.4
C12 C11 H11A 120.4
C13 C12 C11 120.1(3)
C13 C12 H12A 120.0
C11 C12 H12A 120.0
C12 C13 C8 121.4(3)
C12 C13 H13A 119.3
C8 C13 H13A 119.3
N3 C14 N5 107.5(2)
N3 C14 Mo 129.4(2)
N5 C14 Mo 123.2(2)
C20 C15 C16 122.2(3)
C20 C15 N4 118.9(3)
C16 C15 N4 118.8(3)
C15 C16 C17 118.0(3)
C15 C16 C42 122.2(3)
C17 C16 C42 119.9(3)
C18 C17 C16 120.5(3)
C18 C17 H17A 119.7
C16 C17 H17A 119.7
C17 C18 C19 121.3(4)
C17 C18 H18A 119.4
C19 C18 H18A 119.4
C18 C19 C20 119.5(4)
C18 C19 H19A 120.2
C20 C19 H19A 120.2
C15 C20 C19 118.5(3)
C15 C20 C43 121.3(3)
C19 C20 C43 120.1(3)
C22 C21 C26 120.0
C22 C21 N5 121.1(3)
C26 C21 N5 118.8(3)
C23 C22 C21 120.0
C23 C22 C45 119.9(3)
C21 C22 C45 120.0(3)
C22 C23 C24 120.0
C22 C23 H23A 120.0
C24 C23 H23A 120.0
C23 C24 C25 120.0
C23 C24 H24A 120.0
C25 C24 H24A 120.0
C26 C25 C24 120.0
C26 C25 H25A 120.0
C24 C25 H25A 120.0
C25 C26 C21 120.0
C25 C26 C44 118.2(3)
C21 C26 C44 121.8(3)
C28 C27 C32 120.0
C28 C27 N5 118.6(13)
C32 C27 N5 120.2(14)
C27 C28 C29 120.0
C27 C28 C47 119.5(17)
C29 C28 C47 120.5(17)
C28 C29 C30 120.0
C28 C29 H29A 120.0
C30 C29 H29A 120.0
C31 C30 C29 120.0
C31 C30 H30A 120.0
C29 C30 H30A 120.0
C30 C31 C32 120.0
C30 C31 H31A 120.0
C32 C31 H31A 120.0
C31 C32 C27 120.0
C31 C32 C46 126(2)
C27 C32 C46 110(2)
N4 Si1 C35 109.10(16)
N4 Si1 C34 110.33(16)
C35 Si1 C34 109.8(2)
N4 Si1 C33 105.61(15)
C35 Si1 C33 110.9(2)
C34 Si1 C33 111.09(18)
Si1 C33 H33A 109.5
Si1 C33 H33B 109.5
H33A C33 H33B 109.5
Si1 C33 H33C 109.5
H33A C33 H33C 109.5
H33B C33 H33C 109.5
Si1 C34 H34A 109.5
Si1 C34 H34B 109.5
H34A C34 H34B 109.5
Si1 C34 H34C 109.5
H34A C34 H34C 109.5
H34B C34 H34C 109.5
Si1 C35 H35A 109.5
Si1 C35 H35B 109.5
H35A C35 H35B 109.5
Si1 C35 H35C 109.5
H35A C35 H35C 109.5
H35B C35 H35C 109.5
N5 Si2 C37 112.2(4)
N5 Si2 C36 116.4(2)
C37 Si2 C36 114.1(4)
N5 Si2 C38 102.7(3)
C37 Si2 C38 106.4(4)
C36 Si2 C38 103.3(3)
N5 Si3 C39 116.2(17)
N5 Si3 C40 121(2)
C39 Si3 C40 91(2)
N5 Si3 C41 104.9(17)
C39 Si3 C41 117(2)
C40 Si3 C41 107(3)
Si3 C39 H39A 109.5
Si3 C39 H39B 109.5
H39A C39 H39B 109.5
Si3 C39 H39C 109.5
H39A C39 H39C 109.5
H39B C39 H39C 109.5
Si3 C40 H40A 109.5
Si3 C40 H40B 109.5
H40A C40 H40B 109.5
Si3 C40 H40C 109.5
H40A C40 H40C 109.5
H40B C40 H40C 109.5
Si3 C41 H41A 109.5
Si3 C41 H41B 109.5
H41A C41 H41B 109.5
Si3 C41 H41C 109.5
H41A C41 H41C 109.5
H41B C41 H41C 109.5
C16 C42 H42A 109.5
C16 C42 H42B 109.5
H42A C42 H42B 109.5
C16 C42 H42C 109.5
H42A C42 H42C 109.5
H42B C42 H42C 109.5
C20 C43 H43A 109.5
C20 C43 H43B 109.5
H43A C43 H43B 109.5
C20 C43 H43C 109.5
H43A C43 H43C 109.5
H43B C43 H43C 109.5
C32 C46 H46A 109.5
C32 C46 H46B 109.5
H46A C46 H46B 109.5
C32 C46 H46C 109.5
H46A C46 H46C 109.5
H46B C46 H46C 109.5
C28 C47 H47A 109.5
C28 C47 H47B 109.5
H47A C47 H47B 109.5
C28 C47 H47C 109.5
H47A C47 H47C 109.5
H47B C47 H47C 109.5
N6 C48 Mo 171.5(2)
C50 C49 N6 118.6(3)
C50 C49 C54 123.4(4)
N6 C49 C54 117.9(3)
C51 C50 C49 117.5(4)
C51 C50 C55 121.8(4)
C49 C50 C55 120.7(3)
C52 C51 C50 121.1(4)
C52 C51 H51A 119.5
C50 C51 H51A 119.5
C53 C52 C51 120.4(4)
C53 C52 H52A 119.8
C51 C52 H52A 119.8
C52 C53 C54 122.0(4)
C52 C53 H53A 119.0
C54 C53 H53A 119.0
C49 C54 C53 115.5(4)
C49 C54 C56 120.8(4)
C53 C54 C56 123.7(4)
C50 C55 H55A 109.5
C50 C55 H55B 109.5
H55A C55 H55B 109.5
C50 C55 H55C 109.5
H55A C55 H55C 109.5
H55B C55 H55C 109.5
C54 C56 H56A 109.5
C54 C56 H56B 109.5
H56A C56 H56B 109.5
C54 C56 H56C 109.5
H56A C56 H56C 109.5
H56B C56 H56C 109.5
N7 C57 Mo 175.6(3)
C59 C58 C63 123.3(4)
C59 C58 N7 117.3(4)
C63 C58 N7 119.4(4)
C58 C59 C60 117.6(5)
C58 C59 C64 121.0(4)
C60 C59 C64 121.4(5)
C61 C60 C59 120.7(5)
C61 C60 H60A 119.6
C59 C60 H60A 119.6
C62 C61 C60 121.0(5)
C62 C61 H61A 119.5
C60 C61 H61A 119.5
C61 C62 C63 120.6(5)
C61 C62 H62A 119.7
C63 C62 H62A 119.7
C58 C63 C62 116.9(4)
C58 C63 C65 120.1(4)
C62 C63 C65 123.0(4)
C59 C64 H64A 109.5
C59 C64 H64B 109.5
H64A C64 H64B 109.5
C59 C64 H64C 109.5
H64A C64 H64C 109.5
H64B C64 H64C 109.5
C63 C65 H65A 109.5
C63 C65 H65B 109.5
H65A C65 H65B 109.5
C63 C65 H65C 109.5
H65A C65 H65C 109.5
H65B C65 H65C 109.5

loop_
_geom_bond_atom_site_label_1
_geom_bond_atom_site_label_2
_geom_bond_distance
Mo N1 1.767(2)
Mo C7 2.052(3)
Mo N2 2.108(2)
Mo C57 2.110(3)
Mo C48 2.131(3)
Mo C14 2.147(3)
N1 C1 1.417(4)
N2 C7 1.274(3)
N2 C8 1.391(3)
N3 C14 1.318(4)
N3 C9 1.379(3)
N4 C7 1.365(3)
N4 C15 1.454(3)
N4 Si1 1.783(2)
N5 C21 1.402(3)
N5 C14 1.403(3)
N5 C27 1.579(18)
N5 Si3 1.75(2)
N5 Si2 1.781(4)
N6 C48 1.166(4)
N6 C49 1.392(4)
N7 C57 1.165(4)
N7 C58 1.401(4)
C1 C2 1.368(4)
C1 C6 1.403(5)
C2 C3 1.396(5)
C2 H2A 0.9300
C3 C4 1.358(6)
C3 H3A 0.9300
C4 C5 1.398(6)
C4 H4A 0.9300
C5 C6 1.365(5)
C5 H5A 0.9300
C6 H6A 0.9300
C8 C13 1.400(4)
C8 C9 1.430(4)
C9 C10 1.400(4)
C10 C11 1.373(4)
C10 H10A 0.9300
C11 C12 1.399(4)
C11 H11A 0.9300
C12 C13 1.363(4)
C12 H12A 0.9300
C13 H13A 0.9300
C15 C20 1.378(4)
C15 C16 1.389(4)
C16 C17 1.395(4)
C16 C42 1.506(5)
C17 C18 1.368(5)
C17 H17A 0.9300
C18 C19 1.376(5)
C18 H18A 0.9300
C19 C20 1.405(4)
C19 H19A 0.9300
C20 C43 1.492(4)
C21 C22 1.3900
C21 C26 1.3900
C22 C23 1.3900
C22 C45 1.530(6)
C23 C24 1.3900
C23 H23A 0.9300
C24 C25 1.3900
C24 H24A 0.9300
C25 C26 1.3900
C25 H25A 0.9300
C26 C44 1.512(7)
C27 C28 1.3900
C27 C32 1.3900
C28 C29 1.3900
C28 C47 1.43(3)
C29 C30 1.3900
C29 H29A 0.9300
C30 C31 1.3900
C30 H30A 0.9300
C31 C32 1.3900
C31 H31A 0.9300
C32 C46 1.63(4)
Si1 C35 1.845(4)
Si1 C34 1.854(4)
Si1 C33 1.860(3)
C33 H33A 0.9600
C33 H33B 0.9600
C33 H33C 0.9600
C34 H34A 0.9600
C34 H34B 0.9600
C34 H34C 0.9600
C35 H35A 0.9600
C35 H35B 0.9600
C35 H35C 0.9600
Si2 C37 1.854(5)
Si2 C36 1.861(5)
Si2 C38 1.902(4)
C36 H36A 0.9600
C36 H36B 0.9600
C36 H36C 0.9600
C37 H37A 0.9600
C37 H37B 0.9600
C37 H37C 0.9600
C38 H38A 0.9600
C38 H38B 0.9600
C38 H38C 0.9600
Si3 C39 1.862(15)
Si3 C40 1.870(15)
Si3 C41 1.871(15)
C39 H39A 0.9600
C39 H39B 0.9600
C39 H39C 0.9600
C40 H40A 0.9600
C40 H40B 0.9600
C40 H40C 0.9600
C41 H41A 0.9600
C41 H41B 0.9600
C41 H41C 0.9600
C42 H42A 0.9600
C42 H42B 0.9600
C42 H42C 0.9600
C43 H43A 0.9600
C43 H43B 0.9600
C43 H43C 0.9600
C44 H44A 0.9600
C44 H44B 0.9600
C44 H44C 0.9600
C45 H45A 0.9600
C45 H45B 0.9600
C45 H45C 0.9600
C46 H46A 0.9600
C46 H46B 0.9600
C46 H46C 0.9600
C47 H47A 0.9600
C47 H47B 0.9600
C47 H47C 0.9600
C49 C50 1.390(5)
C49 C54 1.397(5)
C50 C51 1.386(5)
C50 C55 1.511(5)
C51 C52 1.364(5)
C51 H51A 0.9300
C52 C53 1.364(6)
C52 H52A 0.9300
C53 C54 1.405(5)
C53 H53A 0.9300
C54 C56 1.504(5)
C55 H55A 0.9600
C55 H55B 0.9600
C55 H55C 0.9600
C56 H56A 0.9600
C56 H56B 0.9600
C56 H56C 0.9600
C58 C59 1.368(5)
C58 C63 1.371(5)
C59 C60 1.370(6)
C59 C64 1.524(6)
C60 C61 1.366(7)
C60 H60A 0.9300
C61 C62 1.340(7)
C61 H61A 0.9300
C62 C63 1.399(5)
C62 H62A 0.9300
C63 C65 1.488(6)
C64 H64A 0.9600
C64 H64B 0.9600
C64 H64C 0.9600
C65 H65A 0.9600
C65 H65B 0.9600
C65 H65C 0.9600
